data_7159059
loop_
_publ_author_name
'Zhang, Mengchu'
'Yu, Sifan'
'Hua, Ruyu'
'Zhang, Dan'
'Qiu, Huang'
'Hu, Wenhao'

_publ_section_title
;
 Copper-catalyzed multicomponent assembly of &#x3b3;-butenolides
 <i>via</i> the interception of carbonyl ylides with iminium ions.
;
_journal_issue 4
_journal_name_full 'Organic &amp; biomolecular chemistry'
_journal_page_first 783
_journal_page_last 788
_journal_paper_doi 10.1039/d2ob02075k
_journal_volume 21
_journal_year 2023
_chemical_formula_moiety 'C25 H19 N O5'
_chemical_formula_sum 'C25 H19 N O5'
_chemical_formula_weight 413.41
_space_group_crystal_system triclinic
_space_group_IT_number 2
_space_group_name_Hall '-P 1'
_space_group_name_H-M_alt 'P -1'
_atom_sites_solution_hydrogens geom
_atom_sites_solution_primary dual
_audit_creation_date 2020-09-14
_audit_creation_method
;
Olex2 1.2
(compiled 2018.05.29 svn.r3508 for OlexSys, GUI svn.r5506)
;
_audit_update_record
;
2021-08-19 deposited with the CCDC.	2022-12-19 downloaded from the CCDC.
;
_cell_angle_alpha 104.255(2)
_cell_angle_beta 103.185(3)
_cell_angle_gamma 102.624(3)
_cell_formula_units_Z 2
_cell_length_a 7.6080(3)
_cell_length_b 10.7491(3)
_cell_length_c 13.6882(4)
_cell_measurement_reflns_used 6091
_cell_measurement_temperature 100.00(10)
_cell_measurement_theta_max 74.7540
_cell_measurement_theta_min 4.6890
_cell_volume 1010.59(6)
_computing_cell_refinement 'CrysAlisPro 1.171.40.54a (Rigaku OD, 2019)'
_computing_data_collection 'CrysAlisPro 1.171.40.54a (Rigaku OD, 2019)'
_computing_data_reduction 'CrysAlisPro 1.171.40.54a (Rigaku OD, 2019)'
_computing_molecular_graphics 'Olex2 (Dolomanov et al., 2009)'
_computing_publication_material 'Olex2 (Dolomanov et al., 2009)'
_computing_structure_refinement 'ShelXL (Sheldrick, 2015)'
_computing_structure_solution 'ShelXT (Sheldrick, 2015)'
_diffrn_ambient_environment N~2~
_diffrn_ambient_temperature 100.00(10)
_diffrn_detector 'CCD plate'
_diffrn_detector_area_resol_mean 10.0000
_diffrn_detector_type HyPix
_diffrn_measured_fraction_theta_full 0.996
_diffrn_measured_fraction_theta_max 0.947
_diffrn_measurement_details
;
List of Runs (angles in degrees, time in seconds):

  # Type    Start    End  Width  t~exp~   \w     \q     \k     \f   Frames
#--------------------------------------------------------------------------
  1  \w   -107.00 -82.00   0.50    0.05    --  -46.62-163.00-132.00   50
  2  \w    -74.00 -38.00   0.50    0.05    --  -46.62 116.00 104.00   72
  3  \w     41.00  89.00   0.50    0.05    --   46.62-116.00  16.00   96
  4  \w     77.00 107.00   0.50    0.05    --   46.62-163.00-132.00   60
  5  \w     51.00 103.00   0.50    0.05    --   46.62 163.00-107.00  104
  6  \w   -138.00-112.00   0.50    0.10    -- -100.00-116.00  16.00   52
  7  \w   -111.00 -48.00   0.50    0.10    -- -100.00 116.00 104.00  126
  8  \w    -87.00 -48.00   0.50    0.10    -- -100.00 163.00-107.00   78
  9  \w   -130.00 -92.00   0.50    0.10    -- -100.00 163.00-107.00   76
 10  \w   -128.00-103.00   0.50    0.10    -- -100.00-163.00-132.00   50
 11  \w     91.00 117.00   0.50    0.10    --  105.44 163.00-107.00   52
 12  \w     98.00 124.00   0.50    0.10    --  105.44 116.00 104.00   52
 13  \w     91.00 142.00   0.50    0.10    --  105.44-163.00-132.00  102
 14  \w     34.00 109.00   0.50    0.10    --  105.44-116.00  16.00  150
 15  \w    -79.00 -54.00   0.50    0.05    --  -46.62 163.00-107.00   50
 16  \w   -117.00 -82.00   0.50    0.05    --  -46.62-125.00  60.00   70
 17  \w   -119.00 -25.00   0.50    0.05    --  -46.62 -77.00   0.00  188
 18  \w   -119.00 -90.00   0.50    0.05    --  -46.62-125.00 150.00   58
 19  \w   -119.00 -73.00   0.50    0.05    --  -46.62-125.00 -30.00   92
 20  \w   -118.00 -76.00   0.50    0.05    --  -46.62-125.00-180.00   84
 21  \w     89.00 120.00   0.50    0.05    --   46.62  38.00 -30.00   62
 22  \w   -120.00 -82.00   0.50    0.10    -- -100.00 -61.00 -60.00   76
 23  \w   -162.00-130.00   0.50    0.10    -- -100.00 -61.00 -60.00   64
 24  \w   -108.00 -82.00   0.50    0.10    -- -100.00 -61.00  90.00   52
 25  \w    -70.00 -27.00   0.50    0.10    -- -100.00  61.00 -60.00   86
 26  \w   -117.00 -78.00   0.50    0.10    -- -100.00  61.00 -60.00   78
 27  \w   -172.00-125.00   0.50    0.10    -- -100.00 -61.00  90.00   94
 28  \w    -98.00 -29.00   0.50    0.10    -- -100.00  61.00 120.00  138
 29  \w     90.00 150.00   0.50    0.10    --  105.44 125.00  60.00  120
 30  \w     31.00 121.00   0.50    0.10    --  105.44 -30.00  90.00  180
 31  \w     34.00 120.00   0.50    0.10    --  105.44 -45.00 -30.00  172
 32  \w    117.00 176.00   0.50    0.10    --  105.44  30.00-120.00  118
 33  \w     42.00  97.00   0.50    0.10    --  105.44 -30.00 -60.00  110
 34  \w     33.00  93.00   0.50    0.10    --  105.44 -94.00-150.00  120
 35  \w     71.00 105.00   0.50    0.10    --  105.44 -94.00-120.00   68
 36  \w     60.00 120.00   0.50    0.10    --  105.44 -45.00 150.00  120
;
_diffrn_measurement_device 'four-circle diffractometer'
_diffrn_measurement_device_type 'XtaLAB Synergy R, DW system, HyPix'
_diffrn_measurement_method '\w scans'
_diffrn_orient_matrix_type 'CrysAlisPro convention (1999,Acta A55,543-557)'
_diffrn_orient_matrix_UB_11 -0.1861286000
_diffrn_orient_matrix_UB_12 -0.1122894000
_diffrn_orient_matrix_UB_13 -0.0604616000
_diffrn_orient_matrix_UB_21 0.0500163000
_diffrn_orient_matrix_UB_22 -0.0095763000
_diffrn_orient_matrix_UB_23 -0.1039826000
_diffrn_orient_matrix_UB_31 0.1005686000
_diffrn_orient_matrix_UB_32 -0.1057869000
_diffrn_orient_matrix_UB_33 0.0181983000
_diffrn_radiation_monochromator mirror
_diffrn_radiation_probe x-ray
_diffrn_radiation_type CuK\a
_diffrn_radiation_wavelength 1.54184
_diffrn_reflns_av_R_equivalents 0.0363
_diffrn_reflns_av_unetI/netI 0.0395
_diffrn_reflns_Laue_measured_fraction_full 0.996
_diffrn_reflns_Laue_measured_fraction_max 0.947
_diffrn_reflns_limit_h_max 9
_diffrn_reflns_limit_h_min -8
_diffrn_reflns_limit_k_max 12
_diffrn_reflns_limit_k_min -13
_diffrn_reflns_limit_l_max 16
_diffrn_reflns_limit_l_min -16
_diffrn_reflns_number 11939
_diffrn_reflns_point_group_measured_fraction_full 0.996
_diffrn_reflns_point_group_measured_fraction_max 0.947
_diffrn_reflns_theta_full 67.684
_diffrn_reflns_theta_max 76.086
_diffrn_reflns_theta_min 4.714
_diffrn_source 'Rotating-anode X-ray tube'
_diffrn_source_type 'Rigaku (Cu) X-ray Source'
_exptl_absorpt_coefficient_mu 0.782
_exptl_absorpt_correction_T_max 1.00000
_exptl_absorpt_correction_T_min 0.90227
_exptl_absorpt_correction_type multi-scan
_exptl_absorpt_process_details
;
CrysAlisPro 1.171.40.54a (Rigaku Oxford Diffraction, 2019)
Empirical absorption correction using spherical harmonics,
 implemented in SCALE3 ABSPACK scaling algorithm.
;
_exptl_crystal_colour colourless
_exptl_crystal_colour_primary colourless
_exptl_crystal_density_diffrn 1.359
_exptl_crystal_description block
_exptl_crystal_F_000 432
_exptl_crystal_size_max 0.25
_exptl_crystal_size_mid 0.15
_exptl_crystal_size_min 0.1
_refine_diff_density_max 0.254
_refine_diff_density_min -0.239
_refine_diff_density_rms 0.047
_refine_ls_extinction_coef 0.0021(5)
_refine_ls_extinction_expression Fc^*^=kFc[1+0.001xFc^2^\l^3^/sin(2\q)]^-1/4^
_refine_ls_extinction_method 'SHELXL-2018/3 (Sheldrick 2018)'
_refine_ls_goodness_of_fit_ref 1.099
_refine_ls_hydrogen_treatment constr
_refine_ls_matrix_type full
_refine_ls_number_parameters 281
_refine_ls_number_reflns 4008
_refine_ls_number_restraints 0
_refine_ls_restrained_S_all 1.099
_refine_ls_R_factor_all 0.0498
_refine_ls_R_factor_gt 0.0412
_refine_ls_shift/su_max 0.000
_refine_ls_shift/su_mean 0.000
_refine_ls_structure_factor_coef Fsqd
_refine_ls_weighting_details 'w=1/[\s^2^(Fo^2^)+(0.0564P)^2^+0.2797P] where P=(Fo^2^+2Fc^2^)/3'
_refine_ls_weighting_scheme calc
_refine_ls_wR_factor_gt 0.1077
_refine_ls_wR_factor_ref 0.1224
_reflns_Friedel_coverage 0.000
_reflns_number_gt 3357
_reflns_number_total 4008
_reflns_threshold_expression 'I > 2\s(I)'
_cod_data_source_file d2ob02075k2.cif
_cod_data_source_block zhangmch_02_200821
_cod_depositor_comments 'Adding full bibliography for 7159057--7159059.cif.'
_cod_original_cell_volume 1010.58(6)
_cod_database_code 7159059
_shelx_shelxl_version_number 2018/3
_shelx_space_group_comment
;
The symmetry employed for this shelxl refinement is uniquely defined
by the following loop, which should always be used as a source of
symmetry information in preference to the above space-group names.
They are only intended as comments.
;
_shelx_estimated_absorpt_t_max 0.926
_shelx_estimated_absorpt_t_min 0.828
_diffrn_oxdiff_digest_frames
;
01dd42b14ffe357d95f4bc33780d1d7e3e00050666e
;
_reflns_odcompleteness_completeness 99.67
_reflns_odcompleteness_iscentric 1
_reflns_odcompleteness_theta 66.97
_olex2_refinement_description
;
1. Fixed Uiso
 At 1.2 times of:
  All C(H) groups, All C(H,H) groups
2.a Ternary CH refined with riding coordinates:
 C21(H21), C7(H7)
2.b Secondary CH2 refined with riding coordinates:
 C8(H8A,H8B)
2.c Aromatic/amide H refined with riding coordinates:
 C2(H2), C22(H22), C5(H5), C30(H30), C6(H6), C3(H3), C15(H15), C26(H26),
 C29(H29), C28(H28), C27(H27), C19(H19), C18(H18), C17(H17), C16(H16)
;
_olex2_submission_special_instructions 'No special instructions were received'
_oxdiff_exptl_absorpt_empirical_details
;
Empirical correction (ABSPACK) includes:
- Absorption correction using spherical harmonics
- Frame scaling
;
_oxdiff_exptl_absorpt_empirical_full_max 1.259
_oxdiff_exptl_absorpt_empirical_full_min 0.828

loop_
_space_group_symop_operation_xyz
'x, y, z'
'-x, -y, -z'

loop_
_atom_site_label
_atom_site_type_symbol
_atom_site_fract_x
_atom_site_fract_y
_atom_site_fract_z
_atom_site_U_iso_or_equiv
_atom_site_adp_type
_atom_site_occupancy
_atom_site_site_symmetry_order
_atom_site_calc_flag
_atom_site_refinement_flags_posn
_atom_site_refinement_flags_adp
_atom_site_refinement_flags_occupancy
_atom_site_disorder_assembly
_atom_site_disorder_group
O20 O -0.45618(13) -0.25870(10) -0.47107(8) 0.0247(2) Uani 1 1 d . . . . .
O31 O -0.76594(14) -0.31263(11) -0.55000(9) 0.0314(3) Uani 1 1 d . . . . .
O10 O 0.12252(15) -0.11571(11) -0.33736(9) 0.0329(3) Uani 1 1 d . . . . .
O13 O -0.74474(19) -0.76545(12) -0.91404(10) 0.0427(3) Uani 1 1 d . . . . .
O12 O -0.69379(19) -0.60911(14) -0.98703(9) 0.0486(4) Uani 1 1 d . . . . .
N11 N -0.66672(19) -0.65142(14) -0.91055(10) 0.0322(3) Uani 1 1 d . . . . .
C25 C -0.6610(2) -0.11878(14) -0.67887(11) 0.0242(3) Uani 1 1 d . . . . .
C1 C -0.28953(19) -0.38006(14) -0.62044(11) 0.0237(3) Uani 1 1 d . . . . .
C23 C -0.5396(2) -0.15346(14) -0.59569(11) 0.0244(3) Uani 1 1 d . . . . .
C14 C 0.1087(2) -0.26325(16) -0.23505(12) 0.0278(3) Uani 1 1 d . . . . .
C9 C 0.0516(2) -0.22720(15) -0.33388(12) 0.0265(3) Uani 1 1 d . . . . .
C2 C -0.3890(2) -0.50780(15) -0.62562(11) 0.0259(3) Uani 1 1 d . . . . .
H2 H -0.372986 -0.533074 -0.564653 0.031 Uiso 1 1 calc R . . . .
C24 C -0.6080(2) -0.24901(14) -0.54109(11) 0.0248(3) Uani 1 1 d . . . . .
C8 C -0.0964(2) -0.33186(15) -0.42920(11) 0.0248(3) Uani 1 1 d . . . . .
H8A H -0.201684 -0.372217 -0.407326 0.030 Uiso 1 1 calc R . . . .
H8B H -0.043112 -0.402034 -0.457008 0.030 Uiso 1 1 calc R . . . .
C21 C -0.2839(2) -0.17896(14) -0.47967(12) 0.0244(3) Uani 1 1 d . . . . .
H21 H -0.209918 -0.112548 -0.411113 0.029 Uiso 1 1 calc R . . . .
C7 C -0.1690(2) -0.27443(14) -0.51656(11) 0.0238(3) Uani 1 1 d . . . . .
H7 H -0.059410 -0.221312 -0.529415 0.029 Uiso 1 1 calc R . . . .
C22 C -0.3512(2) -0.11056(14) -0.55608(12) 0.0254(3) Uani 1 1 d . . . . .
H22 H -0.272889 -0.046299 -0.574170 0.030 Uiso 1 1 calc R . . . .
C5 C -0.4358(2) -0.43332(16) -0.80879(12) 0.0296(3) Uani 1 1 d . . . . .
H5 H -0.451194 -0.409024 -0.870193 0.036 Uiso 1 1 calc R . . . .
C30 C -0.5819(2) -0.01832(15) -0.71726(12) 0.0278(3) Uani 1 1 d . . . . .
H30 H -0.453738 0.027035 -0.689009 0.033 Uiso 1 1 calc R . . . .
C6 C -0.3134(2) -0.34543(16) -0.71361(12) 0.0271(3) Uani 1 1 d . . . . .
H6 H -0.245180 -0.261196 -0.711530 0.033 Uiso 1 1 calc R . . . .
C4 C -0.5346(2) -0.55806(15) -0.81010(11) 0.0271(3) Uani 1 1 d . . . . .
C3 C -0.5120(2) -0.59814(15) -0.72037(12) 0.0274(3) Uani 1 1 d . . . . .
H3 H -0.577544 -0.683596 -0.723530 0.033 Uiso 1 1 calc R . . . .
C15 C 0.0382(2) -0.39097(17) -0.22871(12) 0.0311(3) Uani 1 1 d . . . . .
H15 H -0.046119 -0.458152 -0.288122 0.037 Uiso 1 1 calc R . . . .
C26 C -0.8533(2) -0.18638(16) -0.72337(12) 0.0313(3) Uani 1 1 d . . . . .
H26 H -0.908764 -0.254094 -0.699239 0.038 Uiso 1 1 calc R . . . .
C29 C -0.6917(2) 0.01487(16) -0.79704(12) 0.0307(3) Uani 1 1 d . . . . .
H29 H -0.637084 0.082482 -0.821537 0.037 Uiso 1 1 calc R . . . .
C28 C -0.8831(2) -0.05252(17) -0.84047(12) 0.0334(4) Uani 1 1 d . . . . .
H28 H -0.956940 -0.030151 -0.893797 0.040 Uiso 1 1 calc R . . . .
C27 C -0.9623(2) -0.15267(18) -0.80385(13) 0.0365(4) Uani 1 1 d . . . . .
H27 H -1.090152 -0.198457 -0.833156 0.044 Uiso 1 1 calc R . . . .
C19 C 0.2370(2) -0.16353(18) -0.14535(13) 0.0344(4) Uani 1 1 d . . . . .
H19 H 0.285410 -0.077866 -0.148581 0.041 Uiso 1 1 calc R . . . .
C18 C 0.2920(3) -0.1922(2) -0.05161(13) 0.0409(4) Uani 1 1 d . . . . .
H18 H 0.378183 -0.125896 0.007688 0.049 Uiso 1 1 calc R . . . .
C17 C 0.2193(3) -0.3187(2) -0.04596(13) 0.0413(4) Uani 1 1 d . . . . .
H17 H 0.255356 -0.336835 0.017446 0.050 Uiso 1 1 calc R . . . .
C16 C 0.0928(2) -0.41898(19) -0.13438(13) 0.0376(4) Uani 1 1 d . . . . .
H16 H 0.044822 -0.504383 -0.130537 0.045 Uiso 1 1 calc R . . . .

loop_
_atom_site_aniso_label
_atom_site_aniso_U_11
_atom_site_aniso_U_22
_atom_site_aniso_U_33
_atom_site_aniso_U_23
_atom_site_aniso_U_13
_atom_site_aniso_U_12
O20 0.0205(5) 0.0291(5) 0.0273(5) 0.0114(4) 0.0084(4) 0.0083(4)
O31 0.0223(5) 0.0372(6) 0.0391(6) 0.0180(5) 0.0124(5) 0.0073(5)
O10 0.0261(5) 0.0322(6) 0.0364(6) 0.0117(5) 0.0061(5) 0.0031(5)
O13 0.0494(8) 0.0331(6) 0.0341(6) 0.0103(5) -0.0019(5) 0.0046(6)
O12 0.0502(8) 0.0609(8) 0.0258(6) 0.0211(6) 0.0025(5) -0.0008(6)
N11 0.0312(7) 0.0404(7) 0.0233(6) 0.0108(6) 0.0060(5) 0.0083(6)
C25 0.0230(7) 0.0262(7) 0.0245(7) 0.0069(6) 0.0085(6) 0.0093(6)
C1 0.0210(7) 0.0293(7) 0.0250(7) 0.0105(6) 0.0097(6) 0.0105(6)
C23 0.0238(7) 0.0231(7) 0.0263(7) 0.0057(6) 0.0088(6) 0.0079(6)
C14 0.0216(7) 0.0358(8) 0.0260(7) 0.0075(6) 0.0066(6) 0.0113(6)
C9 0.0204(7) 0.0330(8) 0.0280(7) 0.0087(6) 0.0088(6) 0.0109(6)
C2 0.0273(7) 0.0302(7) 0.0228(7) 0.0113(6) 0.0079(6) 0.0094(6)
C24 0.0232(7) 0.0262(7) 0.0255(7) 0.0067(6) 0.0082(6) 0.0089(6)
C8 0.0224(7) 0.0280(7) 0.0254(7) 0.0091(6) 0.0077(6) 0.0086(6)
C21 0.0203(7) 0.0257(7) 0.0276(7) 0.0098(6) 0.0079(6) 0.0050(6)
C7 0.0207(7) 0.0267(7) 0.0257(7) 0.0110(6) 0.0077(6) 0.0065(6)
C22 0.0235(7) 0.0225(7) 0.0298(7) 0.0079(6) 0.0078(6) 0.0062(6)
C5 0.0294(8) 0.0386(8) 0.0256(7) 0.0149(6) 0.0102(6) 0.0118(7)
C30 0.0245(7) 0.0275(7) 0.0313(8) 0.0100(6) 0.0073(6) 0.0072(6)
C6 0.0255(7) 0.0321(8) 0.0287(7) 0.0138(6) 0.0119(6) 0.0093(6)
C4 0.0239(7) 0.0333(8) 0.0223(7) 0.0072(6) 0.0050(6) 0.0085(6)
C3 0.0277(7) 0.0284(7) 0.0271(7) 0.0100(6) 0.0083(6) 0.0081(6)
C15 0.0285(8) 0.0375(8) 0.0277(8) 0.0099(6) 0.0069(6) 0.0127(7)
C26 0.0254(7) 0.0370(8) 0.0300(8) 0.0126(7) 0.0064(6) 0.0055(6)
C29 0.0336(8) 0.0320(8) 0.0288(8) 0.0114(6) 0.0106(6) 0.0104(7)
C28 0.0308(8) 0.0456(9) 0.0266(8) 0.0149(7) 0.0066(6) 0.0148(7)
C27 0.0243(8) 0.0509(10) 0.0329(8) 0.0166(7) 0.0059(6) 0.0068(7)
C19 0.0276(8) 0.0411(9) 0.0295(8) 0.0058(7) 0.0061(6) 0.0087(7)
C18 0.0363(9) 0.0531(11) 0.0259(8) 0.0033(7) 0.0032(7) 0.0147(8)
C17 0.0406(10) 0.0608(12) 0.0273(8) 0.0149(8) 0.0087(7) 0.0247(9)
C16 0.0387(9) 0.0471(10) 0.0336(9) 0.0181(8) 0.0113(7) 0.0189(8)

loop_
_atom_type_symbol
_atom_type_description
_atom_type_scat_dispersion_real
_atom_type_scat_dispersion_imag
_atom_type_scat_source
C C 0.0181 0.0091 'International Tables Vol C Tables 4.2.6.8 and 6.1.1.4'
H H 0.0000 0.0000 'International Tables Vol C Tables 4.2.6.8 and 6.1.1.4'
N N 0.0311 0.0180 'International Tables Vol C Tables 4.2.6.8 and 6.1.1.4'
O O 0.0492 0.0322 'International Tables Vol C Tables 4.2.6.8 and 6.1.1.4'

loop_
_geom_angle_atom_site_label_1
_geom_angle_atom_site_label_2
_geom_angle_atom_site_label_3
_geom_angle
_geom_angle_site_symmetry_1
_geom_angle_site_symmetry_3
_geom_angle_publ_flag
C24 O20 C21 109.67(11) . . ?
O13 N11 O12 123.62(14) . . ?
O13 N11 C4 118.92(12) . . ?
O12 N11 C4 117.45(14) . . ?
C30 C25 C23 119.50(13) . . ?
C30 C25 C26 118.46(14) . . ?
C26 C25 C23 122.01(13) . . ?
C2 C1 C7 122.32(12) . . ?
C2 C1 C6 118.35(14) . . ?
C6 C1 C7 119.16(13) . . ?
C25 C23 C24 124.96(13) . . ?
C22 C23 C25 128.46(14) . . ?
C22 C23 C24 106.57(13) . . ?
C15 C14 C9 122.70(14) . . ?
C15 C14 C19 119.09(14) . . ?
C19 C14 C9 118.21(14) . . ?
O10 C9 C14 120.62(14) . . ?
O10 C9 C8 120.84(13) . . ?
C14 C9 C8 118.54(13) . . ?
C1 C2 H2 119.5 . . ?
C3 C2 C1 121.07(13) . . ?
C3 C2 H2 119.5 . . ?
O20 C24 C23 108.67(12) . . ?
O31 C24 O20 120.46(13) . . ?
O31 C24 C23 130.86(13) . . ?
C9 C8 H8A 109.0 . . ?
C9 C8 H8B 109.0 . . ?
C9 C8 C7 112.93(12) . . ?
H8A C8 H8B 107.8 . . ?
C7 C8 H8A 109.0 . . ?
C7 C8 H8B 109.0 . . ?
O20 C21 H21 110.0 . . ?
O20 C21 C7 108.34(11) . . ?
O20 C21 C22 103.71(11) . . ?
C7 C21 H21 110.0 . . ?
C22 C21 H21 110.0 . . ?
C22 C21 C7 114.46(12) . . ?
C1 C7 C8 114.08(12) . . ?
C1 C7 C21 109.07(11) . . ?
C1 C7 H7 107.9 . . ?
C8 C7 C21 109.87(11) . . ?
C8 C7 H7 107.9 . . ?
C21 C7 H7 107.9 . . ?
C23 C22 C21 111.11(13) . . ?
C23 C22 H22 124.4 . . ?
C21 C22 H22 124.4 . . ?
C6 C5 H5 120.9 . . ?
C4 C5 H5 120.9 . . ?
C4 C5 C6 118.15(14) . . ?
C25 C30 H30 119.6 . . ?
C29 C30 C25 120.88(14) . . ?
C29 C30 H30 119.6 . . ?
C1 C6 H6 119.2 . . ?
C5 C6 C1 121.65(14) . . ?
C5 C6 H6 119.2 . . ?
C5 C4 N11 118.53(13) . . ?
C5 C4 C3 122.26(14) . . ?
C3 C4 N11 119.21(14) . . ?
C2 C3 H3 120.8 . . ?
C4 C3 C2 118.49(14) . . ?
C4 C3 H3 120.8 . . ?
C14 C15 H15 119.7 . . ?
C16 C15 C14 120.59(15) . . ?
C16 C15 H15 119.7 . . ?
C25 C26 H26 119.9 . . ?
C27 C26 C25 120.21(15) . . ?
C27 C26 H26 119.9 . . ?
C30 C29 H29 119.9 . . ?
C30 C29 C28 120.23(15) . . ?
C28 C29 H29 119.9 . . ?
C29 C28 H28 120.3 . . ?
C27 C28 C29 119.39(15) . . ?
C27 C28 H28 120.3 . . ?
C26 C27 H27 119.6 . . ?
C28 C27 C26 120.82(15) . . ?
C28 C27 H27 119.6 . . ?
C14 C19 H19 119.9 . . ?
C18 C19 C14 120.11(16) . . ?
C18 C19 H19 119.9 . . ?
C19 C18 H18 119.9 . . ?
C17 C18 C19 120.26(16) . . ?
C17 C18 H18 119.9 . . ?
C18 C17 H17 119.8 . . ?
C18 C17 C16 120.37(16) . . ?
C16 C17 H17 119.8 . . ?
C15 C16 H16 120.2 . . ?
C17 C16 C15 119.58(17) . . ?
C17 C16 H16 120.2 . . ?

loop_
_geom_bond_atom_site_label_1
_geom_bond_atom_site_label_2
_geom_bond_distance
_geom_bond_site_symmetry_2
_geom_bond_publ_flag
O20 C24 1.3637(17) . ?
O20 C21 1.4478(17) . ?
O31 C24 1.2082(18) . ?
O10 C9 1.2193(18) . ?
O13 N11 1.2235(18) . ?
O12 N11 1.2338(17) . ?
N11 C4 1.469(2) . ?
C25 C23 1.472(2) . ?
C25 C30 1.394(2) . ?
C25 C26 1.396(2) . ?
C1 C2 1.392(2) . ?
C1 C7 1.519(2) . ?
C1 C6 1.398(2) . ?
C23 C24 1.485(2) . ?
C23 C22 1.340(2) . ?
C14 C9 1.494(2) . ?
C14 C15 1.392(2) . ?
C14 C19 1.399(2) . ?
C9 C8 1.513(2) . ?
C2 H2 0.9300 . ?
C2 C3 1.389(2) . ?
C8 H8A 0.9700 . ?
C8 H8B 0.9700 . ?
C8 C7 1.5256(19) . ?
C21 H21 0.9800 . ?
C21 C7 1.552(2) . ?
C21 C22 1.482(2) . ?
C7 H7 0.9800 . ?
C22 H22 0.9300 . ?
C5 H5 0.9300 . ?
C5 C6 1.383(2) . ?
C5 C4 1.380(2) . ?
C30 H30 0.9300 . ?
C30 C29 1.387(2) . ?
C6 H6 0.9300 . ?
C4 C3 1.386(2) . ?
C3 H3 0.9300 . ?
C15 H15 0.9300 . ?
C15 C16 1.390(2) . ?
C26 H26 0.9300 . ?
C26 C27 1.394(2) . ?
C29 H29 0.9300 . ?
C29 C28 1.389(2) . ?
C28 H28 0.9300 . ?
C28 C27 1.376(2) . ?
C27 H27 0.9300 . ?
C19 H19 0.9300 . ?
C19 C18 1.387(2) . ?
C18 H18 0.9300 . ?
C18 C17 1.379(3) . ?
C17 H17 0.9300 . ?
C17 C16 1.388(3) . ?
C16 H16 0.9300 . ?

loop_
_geom_torsion_atom_site_label_1
_geom_torsion_atom_site_label_2
_geom_torsion_atom_site_label_3
_geom_torsion_atom_site_label_4
_geom_torsion
_geom_torsion_site_symmetry_1
_geom_torsion_site_symmetry_2
_geom_torsion_site_symmetry_3
_geom_torsion_site_symmetry_4
_geom_torsion_publ_flag
O20 C21 C7 C1 57.19(14) . . . . ?
O20 C21 C7 C8 -68.53(14) . . . . ?
O20 C21 C22 C23 -5.16(16) . . . . ?
O10 C9 C8 C7 -11.05(19) . . . . ?
O13 N11 C4 C5 174.86(14) . . . . ?
O13 N11 C4 C3 -4.6(2) . . . . ?
O12 N11 C4 C5 -5.7(2) . . . . ?
O12 N11 C4 C3 174.81(14) . . . . ?
N11 C4 C3 C2 -178.85(13) . . . . ?
C25 C23 C24 O20 178.49(12) . . . . ?
C25 C23 C24 O31 -1.7(2) . . . . ?
C25 C23 C22 C21 -175.15(14) . . . . ?
C25 C30 C29 C28 -0.4(2) . . . . ?
C25 C26 C27 C28 -0.2(3) . . . . ?
C1 C2 C3 C4 -0.4(2) . . . . ?
C23 C25 C30 C29 178.73(13) . . . . ?
C23 C25 C26 C27 -178.38(14) . . . . ?
C14 C9 C8 C7 168.74(12) . . . . ?
C14 C15 C16 C17 -0.3(2) . . . . ?
C14 C19 C18 C17 -0.6(3) . . . . ?
C9 C14 C15 C16 -178.72(14) . . . . ?
C9 C14 C19 C18 179.19(14) . . . . ?
C9 C8 C7 C1 169.22(11) . . . . ?
C9 C8 C7 C21 -67.96(15) . . . . ?
C2 C1 C7 C8 25.36(19) . . . . ?
C2 C1 C7 C21 -97.88(15) . . . . ?
C2 C1 C6 C5 1.7(2) . . . . ?
C24 O20 C21 C7 -116.96(12) . . . . ?
C24 O20 C21 C22 5.03(14) . . . . ?
C24 C23 C22 C21 3.28(16) . . . . ?
C21 O20 C24 O31 176.87(13) . . . . ?
C21 O20 C24 C23 -3.31(15) . . . . ?
C7 C1 C2 C3 173.91(13) . . . . ?
C7 C1 C6 C5 -173.64(13) . . . . ?
C7 C21 C22 C23 112.66(14) . . . . ?
C22 C23 C24 O20 -0.01(16) . . . . ?
C22 C23 C24 O31 179.78(15) . . . . ?
C22 C21 C7 C1 -57.96(15) . . . . ?
C22 C21 C7 C8 176.31(12) . . . . ?
C5 C4 C3 C2 1.7(2) . . . . ?
C30 C25 C23 C24 174.09(13) . . . . ?
C30 C25 C23 C22 -7.7(2) . . . . ?
C30 C25 C26 C27 -0.4(2) . . . . ?
C30 C29 C28 C27 -0.2(2) . . . . ?
C6 C1 C2 C3 -1.2(2) . . . . ?
C6 C1 C7 C8 -159.54(13) . . . . ?
C6 C1 C7 C21 77.21(15) . . . . ?
C6 C5 C4 N11 179.26(13) . . . . ?
C6 C5 C4 C3 -1.3(2) . . . . ?
C4 C5 C6 C1 -0.4(2) . . . . ?
C15 C14 C9 O10 -176.98(14) . . . . ?
C15 C14 C9 C8 3.2(2) . . . . ?
C15 C14 C19 C18 -0.2(2) . . . . ?
C26 C25 C23 C24 -7.9(2) . . . . ?
C26 C25 C23 C22 170.24(15) . . . . ?
C26 C25 C30 C29 0.7(2) . . . . ?
C29 C28 C27 C26 0.5(3) . . . . ?
C19 C14 C9 O10 3.7(2) . . . . ?
C19 C14 C9 C8 -176.12(13) . . . . ?
C19 C14 C15 C16 0.6(2) . . . . ?
C19 C18 C17 C16 1.0(3) . . . . ?
C18 C17 C16 C15 -0.5(3) . . . . ?
